data_2235992
loop_
_publ_author_name
'Kargar, Hadi'
'Kia, Reza'
'Adabi Ardakani, Amir'
'Tahir, Muhammad Nawaz'

_publ_section_title
;
 4,4',6,6'-Tetrabromo-2,2'-[(<i>E</i>,<i>E</i>)-ethane-1,2-diylbis(nitrilomethanylylidene)]diphenol
;
_journal_coeditor_code SU2470
_journal_issue 8
_journal_name_full 'Acta Crystallographica Section E'
_journal_page_first o2348
_journal_paper_doi 10.1107/S1600536812029832
_journal_volume 68
_journal_year 2012
_chemical_formula_iupac 'C16 H12 Br4 N2 O2'
_chemical_formula_moiety 'C16 H12 Br4 N2 O2'
_chemical_formula_sum 'C16 H12 Br4 N2 O2'
_chemical_formula_weight 583.92
_chemical_name_systematic
4,4',6,6'-Tetrabromo-2,2'-[(<i>E</i>,<i>E</i>)-ethane-1,2-diylbis(nitrilomethanylylidene)]diphenol
_space_group_IT_number 14
_symmetry_cell_setting monoclinic
_symmetry_space_group_name_Hall '-P 2ybc'
_symmetry_space_group_name_H-M 'P 1 21/c 1'
_atom_sites_solution_hydrogens geom
_atom_sites_solution_primary direct
_atom_sites_solution_secondary difmap
_audit_creation_method SHELXL-97
_cell_angle_alpha 90.00
_cell_angle_beta 97.046(15)
_cell_angle_gamma 90.00
_cell_formula_units_Z 2
_cell_length_a 12.723(3)
_cell_length_b 10.291(2)
_cell_length_c 6.9428(18)
_cell_measurement_reflns_used 1563
_cell_measurement_temperature 291(2)
_cell_measurement_theta_max 27.40
_cell_measurement_theta_min 2.45
_cell_volume 902.2(4)
_computing_cell_refinement 'SAINT (Bruker, 2005)'
_computing_data_collection 'APEX2 (Bruker, 2005)'
_computing_data_reduction 'SAINT (Bruker, 2005)'
_computing_molecular_graphics 'SHELXTL (Sheldrick, 2008)'
_computing_publication_material 'SHELXTL (Sheldrick, 2008) and PLATON (Spek, 2009)'
_computing_structure_refinement 'SHELXL97 (Sheldrick, 2008)'
_computing_structure_solution 'SHELXS97 (Sheldrick, 2008)'
_diffrn_ambient_temperature 291(2)
_diffrn_measured_fraction_theta_full 0.991
_diffrn_measured_fraction_theta_max 0.991
_diffrn_measurement_device_type
;
Bruker SMART APEXII CCD area-detector
;
_diffrn_measurement_method '\f and \w scans'
_diffrn_radiation_monochromator graphite
_diffrn_radiation_source 'fine-focus sealed tube'
_diffrn_radiation_type MoK\a
_diffrn_radiation_wavelength 0.71073
_diffrn_reflns_av_R_equivalents 0.0751
_diffrn_reflns_av_sigmaI/netI 0.0916
_diffrn_reflns_limit_h_max 13
_diffrn_reflns_limit_h_min -16
_diffrn_reflns_limit_k_max 12
_diffrn_reflns_limit_k_min -13
_diffrn_reflns_limit_l_max 8
_diffrn_reflns_limit_l_min -8
_diffrn_reflns_number 6730
_diffrn_reflns_theta_full 27.14
_diffrn_reflns_theta_max 27.14
_diffrn_reflns_theta_min 1.61
_diffrn_standards_number 0
_exptl_absorpt_coefficient_mu 8.933
_exptl_absorpt_correction_T_max 0.5351
_exptl_absorpt_correction_T_min 0.2556
_exptl_absorpt_correction_type multi-scan
_exptl_absorpt_process_details '(<i>SADABS</i>; Bruker, 2005)'
_exptl_crystal_colour pale-yellow
_exptl_crystal_density_diffrn 2.150
_exptl_crystal_density_method 'not measured'
_exptl_crystal_description block
_exptl_crystal_F_000 556
_exptl_crystal_size_max 0.21
_exptl_crystal_size_mid 0.14
_exptl_crystal_size_min 0.08
_refine_diff_density_max 1.396
_refine_diff_density_min -0.903
_refine_ls_extinction_method none
_refine_ls_goodness_of_fit_ref 0.982
_refine_ls_hydrogen_treatment constr
_refine_ls_matrix_type full
_refine_ls_number_parameters 109
_refine_ls_number_reflns 1981
_refine_ls_number_restraints 0
_refine_ls_restrained_S_all 0.982
_refine_ls_R_factor_all 0.1319
_refine_ls_R_factor_gt 0.0694
_refine_ls_shift/su_max 0.000
_refine_ls_shift/su_mean 0.000
_refine_ls_structure_factor_coef Fsqd
_refine_ls_weighting_details 'calc w=1/[\s^2^(Fo^2^)+(0.1116P)^2^] where P=(Fo^2^+2Fc^2^)/3'
_refine_ls_weighting_scheme calc
_refine_ls_wR_factor_gt 0.1691
_refine_ls_wR_factor_ref 0.2024
_reflns_number_gt 1086
_reflns_number_total 1981
_reflns_threshold_expression I>2\s(I)
_cod_data_source_file su2470.cif
_cod_data_source_block I
_cod_original_sg_symbol_H-M 'P 21/c'
_cod_database_code 2235992
_cod_database_fobs_code 2235992

loop_
_symmetry_equiv_pos_as_xyz
'x, y, z'
'-x, y+1/2, -z+1/2'
'-x, -y, -z'
'x, -y-1/2, z-1/2'

loop_
_atom_site_type_symbol
_atom_site_label
_atom_site_fract_x
_atom_site_fract_y
_atom_site_fract_z
_atom_site_U_iso_or_equiv
_atom_site_adp_type
_atom_site_calc_flag
_atom_site_refinement_flags
_atom_site_occupancy
_atom_site_symmetry_multiplicity
Br Br1 0.30804(8) 0.64680(8) 0.49803(17) 0.0684(4) Uani d . 1 1
Br Br2 -0.05455(7) 0.36429(9) 0.18237(15) 0.0615(4) Uani d . 1 1
O O1 0.4014(4) 0.3794(5) 0.5301(8) 0.0514(14) Uani d . 1 1
H H1 0.4198 0.3042 0.5527 0.077 Uiso d R 1 1
N N1 0.3995(5) 0.1295(5) 0.5201(10) 0.0456(17) Uani d . 1 1
C C1 0.3005(5) 0.3720(7) 0.4544(11) 0.0373(17) Uani d . 1 1
C C2 0.2407(6) 0.4862(7) 0.4249(11) 0.0408(18) Uani d . 1 1
C C3 0.1366(6) 0.4860(7) 0.3445(11) 0.0443(19) Uani d . 1 1
H H3A 0.0991 0.5633 0.3236 0.053 Uiso calc R 1 1
C C4 0.0901(6) 0.3697(7) 0.2964(12) 0.0417(18) Uani d . 1 1
C C5 0.1429(5) 0.2529(7) 0.3262(10) 0.0399(18) Uani d . 1 1
H H5A 0.1087 0.1748 0.2926 0.048 Uiso calc R 1 1
C C6 0.2490(6) 0.2542(7) 0.4080(11) 0.0398(18) Uani d . 1 1
C C7 0.3031(6) 0.1305(8) 0.4442(11) 0.044(2) Uani d . 1 1
H H7A 0.2677 0.0529 0.4124 0.053 Uiso calc R 1 1
C C8 0.4522(6) 0.0026(8) 0.5551(13) 0.053(2) Uani d . 1 1
H H8A 0.4034 -0.0668 0.5118 0.063 Uiso calc R 1 1
H H8B 0.4743 -0.0087 0.6928 0.063 Uiso calc R 1 1

loop_
_atom_site_aniso_label
_atom_site_aniso_U_11
_atom_site_aniso_U_22
_atom_site_aniso_U_33
_atom_site_aniso_U_12
_atom_site_aniso_U_13
_atom_site_aniso_U_23
Br1 0.0479(6) 0.0445(6) 0.1087(9) -0.0044(4) -0.0059(5) -0.0085(5)
Br2 0.0317(5) 0.0595(7) 0.0885(8) 0.0053(3) -0.0116(4) -0.0005(5)
O1 0.032(3) 0.051(3) 0.067(4) 0.002(2) -0.009(3) -0.001(3)
N1 0.040(4) 0.041(4) 0.055(4) 0.014(3) 0.006(3) 0.003(3)
C1 0.022(4) 0.046(5) 0.043(4) 0.004(3) 0.004(3) -0.001(3)
C2 0.032(4) 0.043(4) 0.048(5) 0.002(3) 0.002(3) -0.004(4)
C3 0.035(4) 0.040(5) 0.055(5) 0.011(3) -0.003(3) -0.001(4)
C4 0.025(4) 0.046(5) 0.054(5) 0.003(3) 0.002(3) -0.001(4)
C5 0.033(4) 0.046(5) 0.040(4) -0.004(3) 0.000(3) 0.004(3)
C6 0.038(4) 0.041(4) 0.040(4) 0.007(3) 0.003(3) -0.001(3)
C7 0.038(5) 0.052(5) 0.042(4) 0.008(3) 0.003(3) -0.003(4)
C8 0.031(4) 0.052(5) 0.074(6) 0.017(4) 0.004(4) 0.013(4)

loop_
_atom_type_symbol
_atom_type_description
_atom_type_scat_dispersion_real
_atom_type_scat_dispersion_imag
_atom_type_scat_source
C C 0.0033 0.0016 'International Tables Vol C Tables 4.2.6.8 and 6.1.1.4'
H H 0.0000 0.0000 'International Tables Vol C Tables 4.2.6.8 and 6.1.1.4'
N N 0.0061 0.0033 'International Tables Vol C Tables 4.2.6.8 and 6.1.1.4'
O O 0.0106 0.0060 'International Tables Vol C Tables 4.2.6.8 and 6.1.1.4'
Br Br -0.2901 2.4595 'International Tables Vol C Tables 4.2.6.8 and 6.1.1.4'

loop_
_geom_angle_atom_site_label_1
_geom_angle_atom_site_label_2
_geom_angle_atom_site_label_3
_geom_angle_site_symmetry_1
_geom_angle_site_symmetry_3
_geom_angle
C1 O1 H1 . . 105.2
C7 N1 C8 . . 118.1(7)
O1 C1 C6 . . 123.0(6)
O1 C1 C2 . . 119.4(6)
C6 C1 C2 . . 117.6(7)
C3 C2 C1 . . 122.5(7)
C3 C2 Br1 . . 119.3(5)
C1 C2 Br1 . . 118.1(6)
C4 C3 C2 . . 118.1(7)
C4 C3 H3A . . 120.9
C2 C3 H3A . . 120.9
C3 C4 C5 . . 122.7(7)
C3 C4 Br2 . . 119.7(5)
C5 C4 Br2 . . 117.5(6)
C4 C5 C6 . . 118.7(7)
C4 C5 H5A . . 120.7
C6 C5 H5A . . 120.7
C1 C6 C5 . . 120.3(7)
C1 C6 C7 . . 121.4(7)
C5 C6 C7 . . 118.3(7)
N1 C7 C6 . . 119.3(7)
N1 C7 H7A . . 120.4
C6 C7 H7A . . 120.4
N1 C8 C8 . 3_656 109.0(8)
N1 C8 H8A . . 109.9
C8 C8 H8A 3_656 . 109.9
N1 C8 H8B . . 109.9
C8 C8 H8B 3_656 . 109.9
H8A C8 H8B . . 108.3

loop_
_geom_bond_atom_site_label_1
_geom_bond_atom_site_label_2
_geom_bond_site_symmetry_2
_geom_bond_distance
Br1 C2 . 1.902(7)
Br2 C4 . 1.913(8)
O1 C1 . 1.328(9)
O1 H1 . 0.8184
N1 C7 . 1.274(10)
N1 C8 . 1.474(9)
C1 C6 . 1.396(10)
C1 C2 . 1.401(10)
C2 C3 . 1.372(10)
C3 C4 . 1.359(10)
C3 H3A . 0.9300
C4 C5 . 1.381(10)
C5 C6 . 1.399(10)
C5 H5A . 0.9300
C6 C7 . 1.455(10)
C7 H7A . 0.9300
C8 C8 3_656 1.515(15)
C8 H8A . 0.9700
C8 H8B . 0.9700

loop_
_geom_hbond_atom_site_label_D
_geom_hbond_atom_site_label_H
_geom_hbond_atom_site_label_A
_geom_hbond_distance_DH
_geom_hbond_distance_HA
_geom_hbond_distance_DA
_geom_hbond_angle_DHA
_geom_hbond_publ_flag
O1 H1 N1 0.82 1.83 2.573(7) 151 y

loop_
_geom_torsion_atom_site_label_1
_geom_torsion_atom_site_label_2
_geom_torsion_atom_site_label_3
_geom_torsion_atom_site_label_4
_geom_torsion_site_symmetry_4
_geom_torsion
O1 C1 C2 C3 . 179.0(7)
C6 C1 C2 C3 . -3.2(12)
O1 C1 C2 Br1 . -0.6(10)
C6 C1 C2 Br1 . 177.2(5)
C1 C2 C3 C4 . 1.5(12)
Br1 C2 C3 C4 . -179.0(6)
C2 C3 C4 C5 . 0.4(13)
C2 C3 C4 Br2 . -179.6(6)
C3 C4 C5 C6 . -0.5(12)
Br2 C4 C5 C6 . 179.5(6)
O1 C1 C6 C5 . -179.2(7)
C2 C1 C6 C5 . 3.1(11)
O1 C1 C6 C7 . 1.3(12)
C2 C1 C6 C7 . -176.4(7)
C4 C5 C6 C1 . -1.3(11)
C4 C5 C6 C7 . 178.2(7)
C8 N1 C7 C6 . 180.0(7)
C1 C6 C7 N1 . 0.1(12)
C5 C6 C7 N1 . -179.5(7)
C7 N1 C8 C8 3_656 121.0(10)
